data_4500649
loop_
_publ_author_name
'Zhang, Junjie'
'Tao, Xutang'
'Sun, Youxuan'
'Zhang, Zhonghan'
'Zhang, Chengqian'
'Gao, Zeliang'
'Xia, Haibing'
'Xia, Shengqing'

_publ_section_title
;
 Top-Seeded Solution Growth, Morphology, and Properties of a Polar Crystal
 Cs2TeMo3O12
;
_journal_issue 5
_journal_name_full 'Crystal Growth &amp; Design'
_journal_page_first 1863
_journal_paper_doi 10.1021/cg200050g
_journal_volume 11
_journal_year 2011
_chemical_formula_moiety 'Mo3 O12 Te, 2(Cs)'
_chemical_formula_sum 'Cs2 Mo3 O12 Te'
_chemical_formula_weight 873.24
_chemical_name_systematic
;
 ?
;
_space_group_IT_number 173
_symmetry_cell_setting hexagonal
_symmetry_space_group_name_Hall 'P 6c'
_symmetry_space_group_name_H-M 'P 63'
_atom_sites_solution_primary direct
_atom_sites_solution_secondary difmap
_audit_creation_method SHELXL-97
_cell_angle_alpha 90.00
_cell_angle_beta 90.00
_cell_angle_gamma 120.00
_cell_formula_units_Z 2
_cell_length_a 7.4045(1)
_cell_length_b 7.4045(1)
_cell_length_c 12.2053(2)
_cell_measurement_reflns_used 2847
_cell_measurement_temperature 293(2)
_cell_measurement_theta_max 27.43
_cell_measurement_theta_min 3.18
_cell_volume 579.523(15)
_computing_cell_refinement 'APEX2 Software Suite (Bruker,2005)'
_computing_data_collection 'APEX2 Software Suite (Bruker,2005)'
_computing_data_reduction 'APEX2 Software Suite (Bruker,2005)'
_computing_molecular_graphics 'SHELXTL (Bruker, 1997)'
_computing_publication_material 'WINGX (Farrugia,1999)'
_computing_structure_refinement 'SHELXL-97 (Sheldrick, 1997)'
_computing_structure_solution 'SIR97 (Altomare,1999)'
_diffrn_ambient_temperature 293(2)
_diffrn_measured_fraction_theta_full 1.000
_diffrn_measured_fraction_theta_max 1.000
_diffrn_measurement_device_type 'Bruker APEX2 CCD area-detector diffractometer'
_diffrn_measurement_method '\f and \w scans'
_diffrn_radiation_monochromator graphite
_diffrn_radiation_source 'fine-focus sealed tube'
_diffrn_radiation_type MoK\a
_diffrn_radiation_wavelength 0.71073
_diffrn_reflns_av_R_equivalents 0.0238
_diffrn_reflns_av_sigmaI/netI 0.0257
_diffrn_reflns_limit_h_max 8
_diffrn_reflns_limit_h_min -9
_diffrn_reflns_limit_k_max 7
_diffrn_reflns_limit_k_min -9
_diffrn_reflns_limit_l_max 15
_diffrn_reflns_limit_l_min -15
_diffrn_reflns_number 3167
_diffrn_reflns_theta_full 27.49
_diffrn_reflns_theta_max 27.49
_diffrn_reflns_theta_min 3.18
_diffrn_standards_number 0
_exptl_absorpt_coefficient_mu 11.910
_exptl_absorpt_correction_T_max 0.4137
_exptl_absorpt_correction_T_min 0.2864
_exptl_absorpt_correction_type multi-scan
_exptl_absorpt_process_details 'APEX2 Software Suite (Bruker,2005)'
_exptl_crystal_colour colourless
_exptl_crystal_density_diffrn 5.004
_exptl_crystal_density_method 'not measured'
_exptl_crystal_description prism
_exptl_crystal_F_000 768
_exptl_crystal_size_max 0.14
_exptl_crystal_size_mid 0.12
_exptl_crystal_size_min 0.09
_refine_diff_density_max 0.762
_refine_diff_density_min -0.660
_refine_diff_density_rms 0.117
_refine_ls_abs_structure_details 'Flack H D (1983), Acta Cryst. A39, 876-881'
_refine_ls_abs_structure_Flack 0.03(2)
_refine_ls_extinction_coef 0.0222(4)
_refine_ls_extinction_expression Fc^*^=kFc[1+0.001xFc^2^\l^3^/sin(2\q)]^-1/4^
_refine_ls_extinction_method SHELXL
_refine_ls_goodness_of_fit_ref 1.200
_refine_ls_matrix_type full
_refine_ls_number_parameters 56
_refine_ls_number_reflns 886
_refine_ls_number_restraints 1
_refine_ls_restrained_S_all 1.199
_refine_ls_R_factor_all 0.0139
_refine_ls_R_factor_gt 0.0138
_refine_ls_shift/su_max 0.001
_refine_ls_shift/su_mean 0.000
_refine_ls_structure_factor_coef Fsqd
_refine_ls_weighting_details 'calc w=1/[\s^2^(Fo^2^)+(0.0000P)^2^+0.3222P] where P=(Fo^2^+2Fc^2^)/3'
_refine_ls_weighting_scheme calc
_refine_ls_wR_factor_gt 0.0318
_refine_ls_wR_factor_ref 0.0318
_reflns_number_gt 882
_reflns_number_total 886
_reflns_threshold_expression >2sigma(I)
_cod_data_source_file cg200050g_si_001.cif
_cod_data_source_block zhangjunjie02
_cod_depositor_comments
;
The following automatic conversions were performed:

'_symmetry_cell_setting' value 'Hexagonal' changed to 'hexagonal'
according to /home/saulius/struct/CIF-dictionaries/cif_core.dic
dictionary named 'cif_core.dic' version 2.4.1 from 2010-06-29.

Automatic conversion script
Id: cif_fix_values 1715 2011-07-08 13:25:40Z adriana 
;
_cod_original_sg_symbol_H-M 'P6(3)   '
_cod_database_code 4500649

loop_
_symmetry_equiv_pos_as_xyz
'x, y, z'
'-y, x-y, z'
'-x+y, -x, z'
'-x, -y, z+1/2'
'y, -x+y, z+1/2'
'x-y, x, z+1/2'

loop_
_atom_site_label
_atom_site_type_symbol
_atom_site_fract_x
_atom_site_fract_y
_atom_site_fract_z
_atom_site_U_iso_or_equiv
_atom_site_adp_type
_atom_site_occupancy
_atom_site_symmetry_multiplicity
_atom_site_calc_flag
_atom_site_refinement_flags
Cs1 Cs 0.3333 0.6667 0.32621(5) 0.02674(17) Uani 1 3 d S
Cs2 Cs 0.6667 0.3333 0.18583(4) 0.01736(15) Uani 1 3 d S
Te1 Te 0.0000 0.0000 0.26156(4) 0.00851(12) Uani 1 3 d S
Mo1 Mo 0.66062(5) 0.86537(5) 0.02468(3) 0.00748(10) Uani 1 1 d .
O1 O 0.8740(4) 1.1241(4) 0.0121(3) 0.0123(5) Uani 1 1 d .
O2 O 0.6050(5) 0.7941(5) -0.1123(3) 0.0153(7) Uani 1 1 d .
O3 O 0.4550(4) 0.9110(5) 0.0638(2) 0.0116(6) Uani 1 1 d .
O4 O 0.1171(5) 0.2583(5) 0.1888(2) 0.0118(7) Uani 1 1 d .

loop_
_atom_site_aniso_label
_atom_site_aniso_U_11
_atom_site_aniso_U_22
_atom_site_aniso_U_33
_atom_site_aniso_U_23
_atom_site_aniso_U_13
_atom_site_aniso_U_12
Cs1 0.0277(2) 0.0277(2) 0.0249(3) 0.000 0.000 0.01384(12)
Cs2 0.0183(2) 0.0183(2) 0.0156(3) 0.000 0.000 0.00913(10)
Te1 0.00881(15) 0.00881(15) 0.0079(2) 0.000 0.000 0.00441(7)
Mo1 0.00559(17) 0.00663(17) 0.00987(17) 0.00031(17) -0.00014(16) 0.00280(13)
O1 0.0099(12) 0.0095(13) 0.0173(14) 0.0026(15) 0.0004(15) 0.0048(11)
O2 0.0109(17) 0.0144(18) 0.0179(17) -0.0037(15) -0.0054(14) 0.0042(15)
O3 0.0054(14) 0.0103(15) 0.0188(15) -0.0041(13) -0.0007(12) 0.0036(12)
O4 0.0169(18) 0.0039(16) 0.0130(17) 0.0008(13) 0.0007(13) 0.0041(15)

loop_
_atom_type_symbol
_atom_type_description
_atom_type_scat_dispersion_real
_atom_type_scat_dispersion_imag
_atom_type_scat_source
O O 0.0106 0.0060 'International Tables Vol C Tables 4.2.6.8 and 6.1.1.4'
Mo Mo -1.6832 0.6857 'International Tables Vol C Tables 4.2.6.8 and 6.1.1.4'
Te Te -0.5308 1.6751 'International Tables Vol C Tables 4.2.6.8 and 6.1.1.4'
Cs Cs -0.3680 2.1192 'International Tables Vol C Tables 4.2.6.8 and 6.1.1.4'

loop_
_geom_angle_atom_site_label_1
_geom_angle_atom_site_label_2
_geom_angle_atom_site_label_3
_geom_angle
_geom_angle_site_symmetry_1
_geom_angle_site_symmetry_3
O4 Cs1 O4 93.68(8) 3_565 .
O4 Cs1 O4 93.68(8) 3_565 2_665
O4 Cs1 O4 93.68(8) . 2_665
O4 Cs1 O1 72.99(8) 3_565 4_675
O4 Cs1 O1 130.72(7) . 4_675
O4 Cs1 O1 133.41(7) 2_665 4_675
O4 Cs1 O1 130.72(7) 3_565 6_655
O4 Cs1 O1 133.41(7) . 6_655
O4 Cs1 O1 72.99(8) 2_665 6_655
O1 Cs1 O1 82.60(8) 4_675 6_655
O4 Cs1 O1 133.41(7) 3_565 5_455
O4 Cs1 O1 72.99(8) . 5_455
O4 Cs1 O1 130.72(7) 2_665 5_455
O1 Cs1 O1 82.60(8) 4_675 5_455
O1 Cs1 O1 82.60(8) 6_655 5_455
O4 Cs1 O3 48.90(7) 3_565 2_665
O4 Cs1 O3 47.08(8) . 2_665
O4 Cs1 O3 83.44(7) 2_665 2_665
O1 Cs1 O3 114.56(7) 4_675 2_665
O1 Cs1 O3 156.42(8) 6_655 2_665
O1 Cs1 O3 114.36(7) 5_455 2_665
O4 Cs1 O3 47.08(8) 3_565 .
O4 Cs1 O3 83.44(7) . .
O4 Cs1 O3 48.90(7) 2_665 .
O1 Cs1 O3 114.36(7) 4_675 .
O1 Cs1 O3 114.56(7) 6_655 .
O1 Cs1 O3 156.42(8) 5_455 .
O3 Cs1 O3 44.75(8) 2_665 .
O4 Cs1 O3 83.44(7) 3_565 3_565
O4 Cs1 O3 48.90(7) . 3_565
O4 Cs1 O3 47.08(8) 2_665 3_565
O1 Cs1 O3 156.42(8) 4_675 3_565
O1 Cs1 O3 114.36(7) 6_655 3_565
O1 Cs1 O3 114.56(7) 5_455 3_565
O3 Cs1 O3 44.75(8) 2_665 3_565
O3 Cs1 O3 44.75(8) . 3_565
O4 Cs1 O2 89.50(8) 3_565 5_565
O4 Cs1 O2 150.94(8) . 5_565
O4 Cs1 O2 57.28(8) 2_665 5_565
O1 Cs1 O2 77.72(7) 4_675 5_565
O1 Cs1 O2 43.00(6) 6_655 5_565
O1 Cs1 O2 123.63(8) 5_455 5_565
O3 Cs1 O2 121.91(8) 2_665 5_565
O3 Cs1 O2 77.70(7) . 5_565
O3 Cs1 O2 103.05(7) 3_565 5_565
O4 Cs1 O2 57.28(8) 3_565 6
O4 Cs1 O2 89.50(8) . 6
O4 Cs1 O2 150.94(8) 2_665 6
O1 Cs1 O2 43.00(6) 4_675 6
O1 Cs1 O2 123.63(8) 6_655 6
O1 Cs1 O2 77.72(7) 5_455 6
O3 Cs1 O2 77.70(7) 2_665 6
O3 Cs1 O2 103.05(7) . 6
O3 Cs1 O2 121.91(8) 3_565 6
O2 Cs1 O2 116.07(4) 5_565 6
O4 Cs1 O2 150.94(8) 3_565 4_665
O4 Cs1 O2 57.28(8) . 4_665
O4 Cs1 O2 89.50(8) 2_665 4_665
O1 Cs1 O2 123.63(8) 4_675 4_665
O1 Cs1 O2 77.72(7) 6_655 4_665
O1 Cs1 O2 43.00(6) 5_455 4_665
O3 Cs1 O2 103.05(7) 2_665 4_665
O3 Cs1 O2 121.91(8) . 4_665
O3 Cs1 O2 77.70(7) 3_565 4_665
O2 Cs1 O2 116.07(4) 5_565 4_665
O2 Cs1 O2 116.07(4) 6 4_665
O2 Cs2 O2 60.02(11) 5 6_655
O2 Cs2 O2 60.02(11) 5 4_665
O2 Cs2 O2 60.02(11) 6_655 4_665
O2 Cs2 O3 97.22(8) 5 1_545
O2 Cs2 O3 154.04(9) 6_655 1_545
O2 Cs2 O3 98.94(8) 4_665 1_545
O2 Cs2 O3 98.94(8) 5 2_765
O2 Cs2 O3 97.22(8) 6_655 2_765
O2 Cs2 O3 154.04(9) 4_665 2_765
O3 Cs2 O3 98.73(7) 1_545 2_765
O2 Cs2 O3 154.04(9) 5 3_565
O2 Cs2 O3 98.94(8) 6_655 3_565
O2 Cs2 O3 97.22(8) 4_665 3_565
O3 Cs2 O3 98.73(7) 1_545 3_565
O3 Cs2 O3 98.73(7) 2_765 3_565
O2 Cs2 O1 93.18(9) 5 1_545
O2 Cs2 O1 136.11(8) 6_655 1_545
O2 Cs2 O1 138.28(8) 4_665 1_545
O3 Cs2 O1 49.95(6) 1_545 1_545
O3 Cs2 O1 50.06(6) 2_765 1_545
O3 Cs2 O1 112.76(9) 3_565 1_545
O2 Cs2 O1 136.11(8) 5 3_565
O2 Cs2 O1 138.28(8) 6_655 3_565
O2 Cs2 O1 93.18(9) 4_665 3_565
O3 Cs2 O1 50.06(6) 1_545 3_565
O3 Cs2 O1 112.76(9) 2_765 3_565
O3 Cs2 O1 49.95(6) 3_565 3_565
O1 Cs2 O1 85.43(9) 1_545 3_565
O2 Cs2 O1 138.28(8) 5 2_765
O2 Cs2 O1 93.18(9) 6_655 2_765
O2 Cs2 O1 136.11(8) 4_665 2_765
O3 Cs2 O1 112.76(9) 1_545 2_765
O3 Cs2 O1 49.95(6) 2_765 2_765
O3 Cs2 O1 50.06(6) 3_565 2_765
O1 Cs2 O1 85.43(9) 1_545 2_765
O1 Cs2 O1 85.43(9) 3_565 2_765
O2 Cs2 O4 57.73(8) 5 1_655
O2 Cs2 O4 92.74(8) 6_655 1_655
O2 Cs2 O4 117.50(8) 4_665 1_655
O3 Cs2 O4 83.71(7) 1_545 1_655
O3 Cs2 O4 46.34(7) 2_765 1_655
O3 Cs2 O4 144.52(8) 3_565 1_655
O1 Cs2 O4 44.19(7) 1_545 1_655
O1 Cs2 O4 128.92(6) 3_565 1_655
O1 Cs2 O4 96.17(6) 2_765 1_655
O2 Cs2 O4 92.74(8) 5 3
O2 Cs2 O4 117.50(8) 6_655 3
O2 Cs2 O4 57.73(8) 4_665 3
O3 Cs2 O4 46.34(7) 1_545 3
O3 Cs2 O4 144.52(8) 2_765 3
O3 Cs2 O4 83.71(7) 3_565 3
O1 Cs2 O4 96.17(6) 1_545 3
O1 Cs2 O4 44.19(7) 3_565 3
O1 Cs2 O4 128.92(6) 2_765 3
O4 Cs2 O4 119.990(2) 1_655 3
O2 Cs2 O4 117.50(8) 5 2_665
O2 Cs2 O4 57.73(8) 6_655 2_665
O2 Cs2 O4 92.74(8) 4_665 2_665
O3 Cs2 O4 144.52(8) 1_545 2_665
O3 Cs2 O4 83.71(7) 2_765 2_665
O3 Cs2 O4 46.34(7) 3_565 2_665
O1 Cs2 O4 128.92(6) 1_545 2_665
O1 Cs2 O4 96.17(6) 3_565 2_665
O1 Cs2 O4 44.19(7) 2_765 2_665
O4 Cs2 O4 119.990(2) 1_655 2_665
O4 Cs2 O4 119.990(2) 3 2_665
O4 Te1 O4 99.55(12) 2 .
O4 Te1 O4 99.55(12) 2 3
O4 Te1 O4 99.55(12) . 3
O4 Te1 Cs1 118.57(9) 2 1_545
O4 Te1 Cs1 123.98(9) . 1_545
O4 Te1 Cs1 38.73(10) 3 1_545
O4 Te1 Cs1 38.73(10) 2 1_445
O4 Te1 Cs1 118.57(9) . 1_445
O4 Te1 Cs1 123.98(9) 3 1_445
Cs1 Te1 Cs1 116.781(6) 1_545 1_445
O4 Te1 Cs2 60.67(9) 2 1_455
O4 Te1 Cs2 55.24(9) . 1_455
O4 Te1 Cs2 139.53(10) 3 1_455
Cs1 Te1 Cs2 178.257(17) 1_545 1_455
Cs1 Te1 Cs2 63.754(3) 1_445 1_455
O4 Te1 Cs2 55.24(9) 2 1_445
O4 Te1 Cs2 139.53(10) . 1_445
O4 Te1 Cs2 60.67(9) 3 1_445
Cs1 Te1 Cs2 63.754(3) 1_545 1_445
Cs1 Te1 Cs2 63.754(3) 1_445 1_445
Cs2 Te1 Cs2 115.659(6) 1_455 1_445
O4 Te1 Cs2 139.53(10) 2 .
O4 Te1 Cs2 60.67(9) . .
O4 Te1 Cs2 55.24(9) 3 .
Cs1 Te1 Cs2 63.754(3) 1_545 .
Cs1 Te1 Cs2 178.257(17) 1_445 .
Cs2 Te1 Cs2 115.659(6) 1_455 .
Cs2 Te1 Cs2 115.659(6) 1_445 .
O2 Mo1 O1 101.07(17) . .
O2 Mo1 O3 102.71(14) . .
O1 Mo1 O3 101.64(13) . .
O2 Mo1 O4 159.63(12) . 2_665
O1 Mo1 O4 89.81(15) . 2_665
O3 Mo1 O4 91.71(13) . 2_665
O2 Mo1 O3 87.10(13) . 3_565
O1 Mo1 O3 166.14(13) . 3_565
O3 Mo1 O3 87.25(17) . 3_565
O4 Mo1 O3 79.21(12) 2_665 3_565
O2 Mo1 O1 85.50(15) . 2_765
O1 Mo1 O1 89.22(15) . 2_765
O3 Mo1 O1 164.69(14) . 2_765
O4 Mo1 O1 77.41(14) 2_665 2_765
O3 Mo1 O1 80.21(11) 3_565 2_765
O2 Mo1 Cs2 129.74(11) . 1_565
O1 Mo1 Cs2 59.04(10) . 1_565
O3 Mo1 Cs2 48.59(9) . 1_565
O4 Mo1 Cs2 70.63(9) 2_665 1_565
O3 Mo1 Cs2 123.49(8) 3_565 1_565
O1 Mo1 Cs2 133.91(9) 2_765 1_565
O2 Mo1 Cs1 66.42(10) . 4_674
O1 Mo1 Cs1 54.95(10) . 4_674
O3 Mo1 Cs1 69.92(10) . 4_674
O4 Mo1 Cs1 133.07(8) 2_665 4_674
O3 Mo1 Cs1 138.87(8) 3_565 4_674
O1 Mo1 Cs1 125.40(9) 2_765 4_674
Cs2 Mo1 Cs1 64.870(10) 1_565 4_674
O2 Mo1 Cs2 105.28(10) . .
O1 Mo1 Cs2 126.76(10) . .
O3 Mo1 Cs2 116.09(10) . .
O4 Mo1 Cs2 54.87(8) 2_665 .
O3 Mo1 Cs2 39.49(8) 3_565 .
O1 Mo1 Cs2 48.73(9) 2_765 .
Cs2 Mo1 Cs2 123.847(15) 1_565 .
Cs1 Mo1 Cs2 171.210(14) 4_674 .
Mo1 O1 Mo1 149.13(16) . 3_675
Mo1 O1 Cs2 94.40(11) . 1_565
Mo1 O1 Cs2 102.86(11) 3_675 1_565
Mo1 O1 Cs1 100.51(11) . 4_674
Mo1 O1 Cs1 107.78(10) 3_675 4_674
Cs2 O1 Cs1 78.79(6) 1_565 4_674
Mo1 O2 Cs2 154.05(17) . 4_664
Mo1 O2 Cs1 110.58(14) . 4_664
Cs2 O2 Cs1 85.24(7) 4_664 4_664
Mo1 O3 Mo1 138.33(17) . 2_665
Mo1 O3 Cs2 105.78(11) . 1_565
Mo1 O3 Cs2 114.45(11) 2_665 1_565
Mo1 O3 Cs1 99.64(11) . .
Mo1 O3 Cs1 92.82(9) 2_665 .
Cs2 O3 Cs1 87.27(7) 1_565 .
Te1 O4 Mo1 131.35(16) . 3_565
Te1 O4 Cs1 119.03(13) . .
Mo1 O4 Cs1 107.53(11) 3_565 .
Te1 O4 Cs2 99.67(11) . 1_455
Mo1 O4 Cs2 97.03(10) 3_565 1_455
Cs1 O4 Cs2 85.56(7) . 1_455

loop_
_geom_bond_atom_site_label_1
_geom_bond_atom_site_label_2
_geom_bond_distance
_geom_bond_site_symmetry_2
Cs1 O4 3.111(3) 3_565
Cs1 O4 3.111(3) .
Cs1 O4 3.111(3) 2_665
Cs1 O1 3.505(3) 4_675
Cs1 O1 3.505(3) 6_655
Cs1 O1 3.505(3) 5_455
Cs1 O3 3.565(3) 2_665
Cs1 O3 3.565(3) .
Cs1 O3 3.565(3) 3_565
Cs1 O2 3.738(3) 5_565
Cs1 O2 3.738(3) 6
Cs1 O2 3.738(3) 4_665
Cs2 O2 3.019(3) 5
Cs2 O2 3.019(3) 6_655
Cs2 O2 3.019(3) 4_665
Cs2 O3 3.090(3) 1_545
Cs2 O3 3.090(3) 2_765
Cs2 O3 3.090(3) 3_565
Cs2 O1 3.410(3) 1_545
Cs2 O1 3.410(3) 3_565
Cs2 O1 3.410(3) 2_765
Cs2 O4 3.645(3) 1_655
Cs2 O4 3.645(3) 3
Cs2 O4 3.645(3) 2_665
Te1 O4 1.881(3) 2
Te1 O4 1.881(3) .
Te1 O4 1.881(3) 3
Te1 Cs1 4.34720(16) 1_545
Te1 Cs1 4.34720(16) 1_445
Te1 Cs2 4.37377(16) 1_455
Te1 Cs2 4.37377(16) 1_445
Mo1 O2 1.739(3) .
Mo1 O1 1.778(2) .
Mo1 O3 1.782(3) .
Mo1 O4 2.099(3) 2_665
Mo1 O3 2.134(3) 3_565
Mo1 O1 2.159(2) 2_765
Mo1 Cs2 3.9651(4) 1_565
Mo1 Cs1 4.2096(5) 4_674
O1 Mo1 2.159(2) 3_675
O1 Cs2 3.410(3) 1_565
O1 Cs1 3.505(3) 4_674
O2 Cs2 3.019(3) 4_664
O2 Cs1 3.738(3) 4_664
O3 Mo1 2.134(3) 2_665
O3 Cs2 3.090(3) 1_565
O4 Mo1 2.099(3) 3_565
O4 Cs2 3.645(3) 1_455

loop_
_geom_torsion_atom_site_label_1
_geom_torsion_atom_site_label_2
_geom_torsion_atom_site_label_3
_geom_torsion_atom_site_label_4
_geom_torsion
_geom_torsion_site_symmetry_1
_geom_torsion_site_symmetry_4
O2 Cs2 Te1 O4 -145.00(15) 5 2
O2 Cs2 Te1 O4 154.61(16) 6_655 2
O2 Cs2 Te1 O4 -177.55(18) 4_665 2
O3 Cs2 Te1 O4 -49.18(16) 1_545 2
O3 Cs2 Te1 O4 3.9(2) 2_765 2
O3 Cs2 Te1 O4 57.63(16) 3_565 2
O1 Cs2 Te1 O4 -48.11(16) 1_545 2
O1 Cs2 Te1 O4 4.34(15) 3_565 2
O1 Cs2 Te1 O4 56.43(16) 2_765 2
O4 Cs2 Te1 O4 -102.01(17) 1_655 2
O4 Cs2 Te1 O4 -59.86(19) 3 2
O4 Cs2 Te1 O4 96.36(15) 2_665 2
O2 Cs2 Te1 O4 146.43(13) 5 .
O2 Cs2 Te1 O4 86.04(12) 6_655 .
O2 Cs2 Te1 O4 113.88(14) 4_665 .
O3 Cs2 Te1 O4 -117.75(13) 1_545 .
O3 Cs2 Te1 O4 -64.7(2) 2_765 .
O3 Cs2 Te1 O4 -10.94(12) 3_565 .
O1 Cs2 Te1 O4 -116.67(12) 1_545 .
O1 Cs2 Te1 O4 -64.22(12) 3_565 .
O1 Cs2 Te1 O4 -12.14(13) 2_765 .
O4 Cs2 Te1 O4 -170.58(18) 1_655 .
O4 Cs2 Te1 O4 -128.4(2) 3 .
O4 Cs2 Te1 O4 27.79(8) 2_665 .
O2 Cs2 Te1 O4 -85.14(13) 5 3
O2 Cs2 Te1 O4 -145.53(14) 6_655 3
O2 Cs2 Te1 O4 -117.69(14) 4_665 3
O3 Cs2 Te1 O4 10.68(13) 1_545 3
O3 Cs2 Te1 O4 63.8(2) 2_765 3
O3 Cs2 Te1 O4 117.48(13) 3_565 3
O1 Cs2 Te1 O4 11.75(14) 1_545 3
O1 Cs2 Te1 O4 64.20(12) 3_565 3
O1 Cs2 Te1 O4 116.29(13) 2_765 3
O4 Cs2 Te1 O4 -42.16(5) 1_655 3
O4 Cs2 Te1 O4 156.22(15) 2_665 3
O2 Cs2 Te1 Cs1 -40.91(6) 5 1_545
O2 Cs2 Te1 Cs1 -101.30(6) 6_655 1_545
O2 Cs2 Te1 Cs1 -73.46(9) 4_665 1_545
O3 Cs2 Te1 Cs1 54.91(6) 1_545 1_545
O3 Cs2 Te1 Cs1 108.01(18) 2_765 1_545
O3 Cs2 Te1 Cs1 161.72(6) 3_565 1_545
O1 Cs2 Te1 Cs1 55.99(7) 1_545 1_545
O1 Cs2 Te1 Cs1 108.44(5) 3_565 1_545
O1 Cs2 Te1 Cs1 160.53(7) 2_765 1_545
O4 Cs2 Te1 Cs1 2.08(8) 1_655 1_545
O4 Cs2 Te1 Cs1 44.24(12) 3 1_545
O4 Cs2 Te1 Cs1 -159.54(5) 2_665 1_545
O2 Cs2 Te1 Cs1 -149.19(6) 5 1_445
O2 Cs2 Te1 Cs1 150.43(6) 6_655 1_445
O2 Cs2 Te1 Cs1 178.26(9) 4_665 1_445
O3 Cs2 Te1 Cs1 -53.37(6) 1_545 1_445
O3 Cs2 Te1 Cs1 -0.27(18) 2_765 1_445
O3 Cs2 Te1 Cs1 53.44(6) 3_565 1_445
O1 Cs2 Te1 Cs1 -52.29(7) 1_545 1_445
O1 Cs2 Te1 Cs1 0.16(5) 3_565 1_445
O1 Cs2 Te1 Cs1 52.25(7) 2_765 1_445
O4 Cs2 Te1 Cs1 -106.20(8) 1_655 1_445
O4 Cs2 Te1 Cs1 -64.04(12) 3 1_445
O4 Cs2 Te1 Cs1 92.18(5) 2_665 1_445
O2 Cs2 Te1 Cs2 140.92(6) 5 1_455
O2 Cs2 Te1 Cs2 80.53(7) 6_655 1_455
O2 Cs2 Te1 Cs2 108.37(9) 4_665 1_455
O3 Cs2 Te1 Cs2 -123.26(6) 1_545 1_455
O3 Cs2 Te1 Cs2 -70.17(18) 2_765 1_455
O3 Cs2 Te1 Cs2 -16.46(6) 3_565 1_455
O1 Cs2 Te1 Cs2 -122.19(7) 1_545 1_455
O1 Cs2 Te1 Cs2 -69.74(5) 3_565 1_455
O1 Cs2 Te1 Cs2 -17.65(7) 2_765 1_455
O4 Cs2 Te1 Cs2 -176.10(8) 1_655 1_455
O4 Cs2 Te1 Cs2 -133.94(12) 3 1_455
O4 Cs2 Te1 Cs2 22.28(5) 2_665 1_455
O2 Cs2 Te1 Cs2 -79.29(6) 5 1_445
O2 Cs2 Te1 Cs2 -139.68(7) 6_655 1_445
O2 Cs2 Te1 Cs2 -111.84(9) 4_665 1_445
O3 Cs2 Te1 Cs2 16.53(6) 1_545 1_445
O3 Cs2 Te1 Cs2 69.63(18) 2_765 1_445
O3 Cs2 Te1 Cs2 123.33(6) 3_565 1_445
O1 Cs2 Te1 Cs2 17.60(7) 1_545 1_445
O1 Cs2 Te1 Cs2 70.05(5) 3_565 1_445
O1 Cs2 Te1 Cs2 122.14(7) 2_765 1_445
O4 Cs2 Te1 Cs2 -36.31(8) 1_655 1_445
O4 Cs2 Te1 Cs2 5.85(11) 3 1_445
O4 Cs2 Te1 Cs2 162.07(5) 2_665 1_445
O2 Cs2 Mo1 O2 164.5(2) 5 .
O2 Cs2 Mo1 O2 174.21(15) 6_655 .
O2 Cs2 Mo1 O2 -129.78(7) 4_665 .
O3 Cs2 Mo1 O2 -17.84(13) 1_545 .
O3 Cs2 Mo1 O2 75.93(13) 2_765 .
O3 Cs2 Mo1 O2 -65.53(17) 3_565 .
O1 Cs2 Mo1 O2 36.38(12) 1_545 .
O1 Cs2 Mo1 O2 -42.42(13) 3_565 .
O1 Cs2 Mo1 O2 69.63(17) 2_765 .
O4 Cs2 Mo1 O2 83.71(13) 1_655 .
O4 Cs2 Mo1 O2 -68.04(13) 3 .
O4 Cs2 Mo1 O2 174.87(16) 2_665 .
O2 Cs2 Mo1 O1 47.63(18) 5 .
O2 Cs2 Mo1 O1 57.29(16) 6_655 .
O2 Cs2 Mo1 O1 113.30(16) 4_665 .
O3 Cs2 Mo1 O1 -134.76(16) 1_545 .
O3 Cs2 Mo1 O1 -40.99(15) 2_765 .
O3 Cs2 Mo1 O1 177.6(2) 3_565 .
O1 Cs2 Mo1 O1 -80.53(13) 1_545 .
O1 Cs2 Mo1 O1 -159.33(19) 3_565 .
O1 Cs2 Mo1 O1 -47.29(12) 2_765 .
O4 Cs2 Mo1 O1 -33.20(16) 1_655 .
O4 Cs2 Mo1 O1 175.04(15) 3 .
O4 Cs2 Mo1 O1 57.95(18) 2_665 .
O2 Cs2 Mo1 O3 -82.64(16) 5 .
O2 Cs2 Mo1 O3 -72.97(12) 6_655 .
O2 Cs2 Mo1 O3 -16.96(12) 4_665 .
O3 Cs2 Mo1 O3 94.98(12) 1_545 .
O3 Cs2 Mo1 O3 -171.25(14) 2_765 .
O3 Cs2 Mo1 O3 47.29(13) 3_565 .
O1 Cs2 Mo1 O3 149.20(12) 1_545 .
O1 Cs2 Mo1 O3 70.40(12) 3_565 .
O1 Cs2 Mo1 O3 -177.55(16) 2_765 .
O4 Cs2 Mo1 O3 -163.47(13) 1_655 .
O4 Cs2 Mo1 O3 44.78(12) 3 .
O4 Cs2 Mo1 O3 -72.31(15) 2_665 .
O2 Cs2 Mo1 O4 -10.33(15) 5 2_665
O2 Cs2 Mo1 O4 -0.66(12) 6_655 2_665
O2 Cs2 Mo1 O4 55.35(13) 4_665 2_665
O3 Cs2 Mo1 O4 167.29(12) 1_545 2_665
O3 Cs2 Mo1 O4 -98.94(12) 2_765 2_665
O3 Cs2 Mo1 O4 119.60(16) 3_565 2_665
O1 Cs2 Mo1 O4 -138.49(11) 1_545 2_665
O1 Cs2 Mo1 O4 142.71(11) 3_565 2_665
O1 Cs2 Mo1 O4 -105.24(17) 2_765 2_665
O4 Cs2 Mo1 O4 -91.16(7) 1_655 2_665
O4 Cs2 Mo1 O4 117.09(10) 3 2_665
O2 Cs2 Mo1 O3 -129.93(17) 5 3_565
O2 Cs2 Mo1 O3 -120.26(14) 6_655 3_565
O2 Cs2 Mo1 O3 -64.25(14) 4_665 3_565
O3 Cs2 Mo1 O3 47.69(10) 1_545 3_565
O3 Cs2 Mo1 O3 141.46(18) 2_765 3_565
O1 Cs2 Mo1 O3 101.91(14) 1_545 3_565
O1 Cs2 Mo1 O3 23.11(13) 3_565 3_565
O1 Cs2 Mo1 O3 135.16(19) 2_765 3_565
O4 Cs2 Mo1 O3 149.25(14) 1_655 3_565
O4 Cs2 Mo1 O3 -2.51(13) 3 3_565
O4 Cs2 Mo1 O3 -119.60(16) 2_665 3_565
O2 Cs2 Mo1 O1 94.91(16) 5 2_765
O2 Cs2 Mo1 O1 104.58(13) 6_655 2_765
O2 Cs2 Mo1 O1 160.59(14) 4_665 2_765
O3 Cs2 Mo1 O1 -87.47(14) 1_545 2_765
O3 Cs2 Mo1 O1 6.30(13) 2_765 2_765
O3 Cs2 Mo1 O1 -135.16(19) 3_565 2_765
O1 Cs2 Mo1 O1 -33.25(11) 1_545 2_765
O1 Cs2 Mo1 O1 -112.05(18) 3_565 2_765
O4 Cs2 Mo1 O1 14.08(14) 1_655 2_765
O4 Cs2 Mo1 O1 -137.67(13) 3 2_765
O4 Cs2 Mo1 O1 105.24(17) 2_665 2_765
O2 Cs2 Mo1 Cs2 -26.58(11) 5 1_565
O2 Cs2 Mo1 Cs2 -16.91(6) 6_655 1_565
O2 Cs2 Mo1 Cs2 39.09(7) 4_665 1_565
O3 Cs2 Mo1 Cs2 151.04(6) 1_545 1_565
O3 Cs2 Mo1 Cs2 -115.19(6) 2_765 1_565
O3 Cs2 Mo1 Cs2 103.35(13) 3_565 1_565
O1 Cs2 Mo1 Cs2 -154.74(5) 1_545 1_565
O1 Cs2 Mo1 Cs2 126.46(6) 3_565 1_565
O1 Cs2 Mo1 Cs2 -121.49(12) 2_765 1_565
O4 Cs2 Mo1 Cs2 -107.41(6) 1_655 1_565
O4 Cs2 Mo1 Cs2 100.84(5) 3 1_565
O4 Cs2 Mo1 Cs2 -16.25(10) 2_665 1_565
O2 Cs2 Mo1 Cs1 145.69(12) 5 4_674
O2 Cs2 Mo1 Cs1 155.35(9) 6_655 4_674
O2 Cs2 Mo1 Cs1 -148.64(9) 4_665 4_674
O3 Cs2 Mo1 Cs1 -36.70(8) 1_545 4_674
O3 Cs2 Mo1 Cs1 57.07(8) 2_765 4_674
O3 Cs2 Mo1 Cs1 -84.39(13) 3_565 4_674
O1 Cs2 Mo1 Cs1 17.52(8) 1_545 4_674
O1 Cs2 Mo1 Cs1 -61.27(8) 3_565 4_674
O1 Cs2 Mo1 Cs1 50.77(13) 2_765 4_674
O4 Cs2 Mo1 Cs1 64.86(8) 1_655 4_674
O4 Cs2 Mo1 Cs1 -86.90(8) 3 4_674
O4 Cs2 Mo1 Cs1 156.01(12) 2_665 4_674
O2 Mo1 O1 Mo1 -105.7(4) . 3_675
O3 Mo1 O1 Mo1 148.7(4) . 3_675
O4 Mo1 O1 Mo1 56.9(4) 2_665 3_675
O3 Mo1 O1 Mo1 19.6(9) 3_565 3_675
O1 Mo1 O1 Mo1 -20.5(5) 2_765 3_675
Cs2 Mo1 O1 Mo1 124.3(5) 1_565 3_675
Cs1 Mo1 O1 Mo1 -156.3(5) 4_674 3_675
Cs2 Mo1 O1 Mo1 13.1(5) . 3_675
O2 Mo1 O1 Cs2 129.96(13) . 1_565
O3 Mo1 O1 Cs2 24.34(14) . 1_565
O4 Mo1 O1 Cs2 -67.37(12) 2_665 1_565
O3 Mo1 O1 Cs2 -104.7(6) 3_565 1_565
O1 Mo1 O1 Cs2 -144.78(5) 2_765 1_565
Cs1 Mo1 O1 Cs2 79.39(7) 4_674 1_565
Cs2 Mo1 O1 Cs2 -111.26(7) . 1_565
O2 Mo1 O1 Cs1 50.57(14) . 4_674
O3 Mo1 O1 Cs1 -55.05(15) . 4_674
O4 Mo1 O1 Cs1 -146.76(11) 2_665 4_674
O3 Mo1 O1 Cs1 175.9(5) 3_565 4_674
O1 Mo1 O1 Cs1 135.83(6) 2_765 4_674
Cs2 Mo1 O1 Cs1 -79.39(7) 1_565 4_674
Cs2 Mo1 O1 Cs1 169.35(2) . 4_674
O1 Mo1 O2 Cs2 -116.0(4) . 4_664
O3 Mo1 O2 Cs2 -11.2(4) . 4_664
O4 Mo1 O2 Cs2 122.9(4) 2_665 4_664
O3 Mo1 O2 Cs2 75.3(4) 3_565 4_664
O1 Mo1 O2 Cs2 155.7(4) 2_765 4_664
Cs2 Mo1 O2 Cs2 -57.2(4) 1_565 4_664
Cs1 Mo1 O2 Cs2 -72.4(3) 4_674 4_664
Cs2 Mo1 O2 Cs2 110.7(3) . 4_664
O1 Mo1 O2 Cs1 119.35(12) . 4_664
O3 Mo1 O2 Cs1 -135.88(12) . 4_664
O4 Mo1 O2 Cs1 -1.8(5) 2_665 4_664
O3 Mo1 O2 Cs1 -49.36(12) 3_565 4_664
O1 Mo1 O2 Cs1 31.03(11) 2_765 4_664
Cs2 Mo1 O2 Cs1 178.084(13) 1_565 4_664
Cs1 Mo1 O2 Cs1 162.97(14) 4_674 4_664
Cs2 Mo1 O2 Cs1 -13.94(13) . 4_664
O2 Mo1 O3 Mo1 32.3(3) . 2_665
O1 Mo1 O3 Mo1 136.6(2) . 2_665
O4 Mo1 O3 Mo1 -133.3(2) 2_665 2_665
O3 Mo1 O3 Mo1 -54.1(3) 3_565 2_665
O1 Mo1 O3 Mo1 -89.0(5) 2_765 2_665
Cs2 Mo1 O3 Mo1 164.7(3) 1_565 2_665
Cs1 Mo1 O3 Mo1 91.0(2) 4_674 2_665
Cs2 Mo1 O3 Mo1 -82.0(2) . 2_665
O2 Mo1 O3 Cs2 -132.44(13) . 1_565
O1 Mo1 O3 Cs2 -28.11(17) . 1_565
O4 Mo1 O3 Cs2 62.05(12) 2_665 1_565
O3 Mo1 O3 Cs2 141.16(7) 3_565 1_565
O1 Mo1 O3 Cs2 106.3(5) 2_765 1_565
Cs1 Mo1 O3 Cs2 -73.71(8) 4_674 1_565
Cs2 Mo1 O3 Cs2 113.27(8) . 1_565
O2 Mo1 O3 Cs1 137.68(12) . .
O1 Mo1 O3 Cs1 -117.99(14) . .
O4 Mo1 O3 Cs1 -27.83(10) 2_665 .
O3 Mo1 O3 Cs1 51.28(12) 3_565 .
O1 Mo1 O3 Cs1 16.4(5) 2_765 .
Cs2 Mo1 O3 Cs1 -89.87(11) 1_565 .
Cs1 Mo1 O3 Cs1 -163.59(10) 4_674 .
Cs2 Mo1 O3 Cs1 23.39(11) . .
O4 Cs1 O3 Mo1 -177.27(16) 3_565 .
O4 Cs1 O3 Mo1 -76.03(12) . .
O4 Cs1 O3 Mo1 24.69(10) 2_665 .
O1 Cs1 O3 Mo1 152.00(10) 4_675 .
O1 Cs1 O3 Mo1 59.05(13) 6_655 .
O1 Cs1 O3 Mo1 -74.83(19) 5_455 .
O3 Cs1 O3 Mo1 -106.97(11) 2_665 .
O3 Cs1 O3 Mo1 -41.51(13) 3_565 .
O2 Cs1 O3 Mo1 81.74(11) 5_565 .
O2 Cs1 O3 Mo1 -163.99(10) 6 .
O2 Cs1 O3 Mo1 -31.47(14) 4_665 .
O4 Cs1 O3 Mo1 -37.19(9) 3_565 2_665
O4 Cs1 O3 Mo1 64.06(10) . 2_665
O4 Cs1 O3 Mo1 164.78(15) 2_665 2_665
O1 Cs1 O3 Mo1 -67.91(11) 4_675 2_665
O1 Cs1 O3 Mo1 -160.87(8) 6_655 2_665
O1 Cs1 O3 Mo1 65.26(19) 5_455 2_665
O3 Cs1 O3 Mo1 33.11(10) 2_665 2_665
O3 Cs1 O3 Mo1 98.58(8) 3_565 2_665
O2 Cs1 O3 Mo1 -138.18(10) 5_565 2_665
O2 Cs1 O3 Mo1 -23.90(11) 6 2_665
O2 Cs1 O3 Mo1 108.61(10) 4_665 2_665
O4 Cs1 O3 Cs2 77.18(10) 3_565 1_565
O4 Cs1 O3 Cs2 178.43(8) . 1_565
O4 Cs1 O3 Cs2 -80.85(10) 2_665 1_565
O1 Cs1 O3 Cs2 46.45(7) 4_675 1_565
O1 Cs1 O3 Cs2 -46.50(7) 6_655 1_565
O1 Cs1 O3 Cs2 179.62(11) 5_455 1_565
O3 Cs1 O3 Cs2 147.48(14) 2_665 1_565
O3 Cs1 O3 Cs2 -147.06(14) 3_565 1_565
O2 Cs1 O3 Cs2 -23.81(6) 5_565 1_565
O2 Cs1 O3 Cs2 90.47(7) 6 1_565
O2 Cs1 O3 Cs2 -137.02(7) 4_665 1_565
O4 Te1 O4 Mo1 -64.55(14) 2 3_565
O4 Te1 O4 Mo1 36.9(2) 3 3_565
Cs1 Te1 O4 Mo1 69.7(2) 1_545 3_565
Cs1 Te1 O4 Mo1 -100.55(19) 1_445 3_565
Cs2 Te1 O4 Mo1 -108.4(2) 1_455 3_565
Cs2 Te1 O4 Mo1 -18.5(3) 1_445 3_565
Cs2 Te1 O4 Mo1 77.66(19) . 3_565
O4 Te1 O4 Cs1 134.11(19) 2 .
O4 Te1 O4 Cs1 -124.42(19) 3 .
Cs1 Te1 O4 Cs1 -91.61(13) 1_545 .
Cs1 Te1 O4 Cs1 98.12(13) 1_445 .
Cs2 Te1 O4 Cs1 90.28(13) 1_455 .
Cs2 Te1 O4 Cs1 -179.797(7) 1_445 .
Cs2 Te1 O4 Cs1 -83.67(13) . .
O4 Te1 O4 Cs2 43.83(17) 2 1_455
O4 Te1 O4 Cs2 145.31(6) 3 1_455
Cs1 Te1 O4 Cs2 178.110(18) 1_545 1_455
Cs1 Te1 O4 Cs2 7.84(12) 1_445 1_455
Cs2 Te1 O4 Cs2 89.93(12) 1_445 1_455
Cs2 Te1 O4 Cs2 -173.95(12) . 1_455
O4 Cs1 O4 Te1 -138.11(18) 3_565 .
O4 Cs1 O4 Te1 127.96(18) 2_665 .
O1 Cs1 O4 Te1 -67.47(18) 4_675 .
O1 Cs1 O4 Te1 58.01(19) 6_655 .
O1 Cs1 O4 Te1 -3.64(13) 5_455 .
O3 Cs1 O4 Te1 -154.5(2) 2_665 .
O3 Cs1 O4 Te1 175.86(15) . .
O3 Cs1 O4 Te1 143.9(2) 3_565 .
O2 Cs1 O4 Te1 126.28(16) 5_565 .
O2 Cs1 O4 Te1 -80.95(15) 6 .
O2 Cs1 O4 Te1 40.92(12) 4_665 .
O4 Cs1 O4 Mo1 56.48(7) 3_565 3_565
O4 Cs1 O4 Mo1 -37.45(9) 2_665 3_565
O1 Cs1 O4 Mo1 127.12(11) 4_675 3_565
O1 Cs1 O4 Mo1 -107.40(13) 6_655 3_565
O1 Cs1 O4 Mo1 -169.05(13) 5_455 3_565
O3 Cs1 O4 Mo1 40.07(10) 2_665 3_565
O3 Cs1 O4 Mo1 10.45(11) . 3_565
O3 Cs1 O4 Mo1 -21.52(9) 3_565 3_565
O2 Cs1 O4 Mo1 -39.1(2) 5_565 3_565
O2 Cs1 O4 Mo1 113.64(12) 6 3_565
O2 Cs1 O4 Mo1 -124.49(15) 4_665 3_565
O4 Cs1 O4 Cs2 -39.51(9) 3_565 1_455
O4 Cs1 O4 Cs2 -133.44(3) 2_665 1_455
O1 Cs1 O4 Cs2 31.13(11) 4_675 1_455
O1 Cs1 O4 Cs2 156.61(8) 6_655 1_455
O1 Cs1 O4 Cs2 94.96(6) 5_455 1_455
O3 Cs1 O4 Cs2 -55.91(8) 2_665 1_455
O3 Cs1 O4 Cs2 -85.54(6) . 1_455
O3 Cs1 O4 Cs2 -117.50(10) 3_565 1_455
O2 Cs1 O4 Cs2 -135.12(14) 5_565 1_455
O2 Cs1 O4 Cs2 17.65(7) 6 1_455
O2 Cs1 O4 Cs2 139.52(9) 4_665 1_455

loop_
_cod_related_entry_id
_cod_related_entry_database
_cod_related_entry_code
1 MPOD 1000296
